data_4329714
loop_
_publ_author_name
'Volodymyr Smetana'
'Gordon J. Miller'
'John D. Corbett'

_publ_section_title
;
 Three Alkali-Metal-Gold-Gallium Systems. Ternary Tunnel Structures and
 Some Problems with Poorly Ordered Cations
;
_journal_name_full 'Inorganic Chemistry'
_journal_page_first 7711
_journal_page_last 7721
_journal_paper_doi 10.1021/ic300740u
_journal_volume 51
_journal_year 2012
_chemical_formula_sum 'Au3 Cs Ga2'
_chemical_formula_weight 863.25
_chemical_name_systematic
;
 ?
;
_space_group_IT_number 62
_symmetry_cell_setting orthorhombic
_symmetry_space_group_name_Hall '-P 2ac 2n'
_symmetry_space_group_name_H-M 'P n m a'
_atom_sites_solution_primary direct
_atom_sites_solution_secondary difmap
_audit_creation_method SHELXL-97
_cell_angle_alpha 90.00
_cell_angle_beta 90.00
_cell_angle_gamma 90.00
_cell_formula_units_Z 4
_cell_length_a 13.511(3)
_cell_length_b 5.6140(11)
_cell_length_c 7.1460(14)
_cell_measurement_reflns_used 3007
_cell_measurement_temperature 293(2)
_cell_measurement_theta_max 28.37
_cell_measurement_theta_min 8.32
_cell_volume 542.03(19)
_computing_structure_refinement 'SHELXL-97 (Sheldrick, 1997)'
_diffrn_ambient_temperature 293(2)
_diffrn_measured_fraction_theta_full 0.956
_diffrn_measured_fraction_theta_max 0.956
_diffrn_measurement_device_type 'Bruker CCD'
_diffrn_measurement_method 'w scan'
_diffrn_radiation_monochromator graphite
_diffrn_radiation_source 'fine-focus sealed tube'
_diffrn_radiation_type MoK\a
_diffrn_radiation_wavelength 0.71073
_diffrn_reflns_av_R_equivalents 0.0949
_diffrn_reflns_av_sigmaI/netI 0.0736
_diffrn_reflns_limit_h_max 11
_diffrn_reflns_limit_h_min -17
_diffrn_reflns_limit_k_max 7
_diffrn_reflns_limit_k_min -7
_diffrn_reflns_limit_l_max 9
_diffrn_reflns_limit_l_min -9
_diffrn_reflns_number 3007
_diffrn_reflns_theta_full 28.37
_diffrn_reflns_theta_max 28.37
_diffrn_reflns_theta_min 8.32
_exptl_absorpt_coefficient_mu 97.176
_exptl_absorpt_correction_T_max 0.002
_exptl_absorpt_correction_T_min 0.000
_exptl_absorpt_correction_type empirical
_exptl_crystal_colour silver
_exptl_crystal_density_diffrn 10.578
_exptl_crystal_description 'irregular fragment'
_exptl_crystal_F_000 1416
_exptl_crystal_size_max 0.12
_exptl_crystal_size_mid 0.10
_exptl_crystal_size_min 0.08
_refine_diff_density_max 4.267
_refine_diff_density_min -2.950
_refine_diff_density_rms 0.748
_refine_ls_extinction_method none
_refine_ls_goodness_of_fit_ref 1.128
_refine_ls_matrix_type full
_refine_ls_number_parameters 35
_refine_ls_number_reflns 681
_refine_ls_number_restraints 0
_refine_ls_restrained_S_all 1.128
_refine_ls_R_factor_all 0.0714
_refine_ls_R_factor_gt 0.0492
_refine_ls_shift/su_max 0.089
_refine_ls_shift/su_mean 0.069
_refine_ls_structure_factor_coef Fsqd
_refine_ls_weighting_details 'calc w=1/[\s^2^(Fo^2^)+(0.0290P)^2^+0.0000P] where P=(Fo^2^+2Fc^2^)/3'
_refine_ls_weighting_scheme calc
_refine_ls_wR_factor_gt 0.0876
_refine_ls_wR_factor_ref 0.0934
_reflns_number_gt 522
_reflns_number_total 681
_reflns_threshold_expression >2sigma(I)
_cod_data_source_file ic300740u_si_002_5.cif
_cod_data_source_block CsAu3Ga2
_cod_database_code 4329714

loop_
_symmetry_equiv_pos_as_xyz
'x, y, z'
'-x+1/2, -y, z+1/2'
'-x, y+1/2, -z'
'x+1/2, -y+1/2, -z+1/2'
'-x, -y, -z'
'x-1/2, y, -z-1/2'
'x, -y-1/2, z'
'-x-1/2, y-1/2, z-1/2'

loop_
_atom_site_label
_atom_site_type_symbol
_atom_site_fract_x
_atom_site_fract_y
_atom_site_fract_z
_atom_site_U_iso_or_equiv
_atom_site_adp_type
_atom_site_occupancy
_atom_site_symmetry_multiplicity
_atom_site_calc_flag
_atom_site_refinement_flags
Au1 Au 0.28045(9) 0.2500 0.37771(15) 0.0120(3) Uani 1 2 d S
Au2 Au 0.28695(9) 0.2500 0.79497(15) 0.0151(3) Uani 1 2 d S
Au3 Au 0.49418(9) 0.2500 0.93066(15) 0.0110(3) Uani 1 2 d S
Cs4 Cs 0.56933(15) 0.2500 0.4075(2) 0.0143(4) Uani 1 2 d S
Ga5 Ga 0.15490(17) -0.0011(4) 0.5948(3) 0.0088(5) Uani 1 1 d .

loop_
_atom_site_aniso_label
_atom_site_aniso_U_11
_atom_site_aniso_U_22
_atom_site_aniso_U_33
_atom_site_aniso_U_23
_atom_site_aniso_U_13
_atom_site_aniso_U_12
Au1 0.0105(7) 0.0165(6) 0.0089(6) 0.000 0.0027(4) 0.000
Au2 0.0156(8) 0.0172(6) 0.0124(6) 0.000 -0.0029(5) 0.000
Au3 0.0066(7) 0.0123(6) 0.0141(6) 0.000 0.0020(4) 0.000
Cs4 0.0122(11) 0.0182(9) 0.0125(9) 0.000 -0.0012(7) 0.000
Ga5 0.0062(12) 0.0105(10) 0.0096(10) 0.0010(8) -0.0015(9) 0.0003(9)

loop_
_atom_type_symbol
_atom_type_description
_atom_type_scat_dispersion_real
_atom_type_scat_dispersion_imag
_atom_type_scat_source
Ga Ga 0.2307 1.6083 'International Tables Vol C Tables 4.2.6.8 and 6.1.1.4'
Cs Cs -0.3680 2.1192 'International Tables Vol C Tables 4.2.6.8 and 6.1.1.4'
Au Au -2.0133 8.8022 'International Tables Vol C Tables 4.2.6.8 and 6.1.1.4'

loop_
_geom_angle_atom_site_label_1
_geom_angle_atom_site_label_2
_geom_angle_atom_site_label_3
_geom_angle
_geom_angle_site_symmetry_1
_geom_angle_site_symmetry_3
Ga5 Au1 Ga5 64.78(10) 2_554 8_665
Ga5 Au1 Ga5 159.50(7) 2_554 7_565
Ga5 Au1 Ga5 112.12(4) 8_665 7_565
Ga5 Au1 Ga5 112.12(4) 2_554 .
Ga5 Au1 Ga5 159.50(7) 8_665 .
Ga5 Au1 Ga5 63.04(10) 7_565 .
Ga5 Au1 Au2 139.90(6) 2_554 .
Ga5 Au1 Au2 139.90(6) 8_665 .
Ga5 Au1 Au2 56.18(5) 7_565 .
Ga5 Au1 Au2 56.18(5) . .
Ga5 Au1 Au2 56.59(6) 2_554 2_554
Ga5 Au1 Au2 116.66(6) 8_665 2_554
Ga5 Au1 Au2 114.22(7) 7_565 2_554
Ga5 Au1 Au2 55.60(5) . 2_554
Au2 Au1 Au2 101.85(3) . 2_554
Ga5 Au1 Au2 116.66(6) 2_554 2_564
Ga5 Au1 Au2 56.59(6) 8_665 2_564
Ga5 Au1 Au2 55.60(5) 7_565 2_564
Ga5 Au1 Au2 114.22(7) . 2_564
Au2 Au1 Au2 101.85(3) . 2_564
Au2 Au1 Au2 137.71(6) 2_554 2_564
Ga5 Au1 Cs4 79.73(6) 2_554 6_556
Ga5 Au1 Cs4 79.73(6) 8_665 6_556
Ga5 Au1 Cs4 79.79(6) 7_565 6_556
Ga5 Au1 Cs4 79.79(6) . 6_556
Au2 Au1 Cs4 127.24(6) . 6_556
Au2 Au1 Cs4 68.87(3) 2_554 6_556
Au2 Au1 Cs4 68.88(3) 2_564 6_556
Ga5 Au1 Cs4 122.11(7) 2_554 5_666
Ga5 Au1 Cs4 74.79(6) 8_665 5_666
Ga5 Au1 Cs4 73.53(6) 7_565 5_666
Ga5 Au1 Cs4 119.43(6) . 5_666
Au2 Au1 Cs4 65.12(3) . 5_666
Au2 Au1 Cs4 158.86(4) 2_554 5_666
Au2 Au1 Cs4 63.30(3) 2_564 5_666
Cs4 Au1 Cs4 132.17(2) 6_556 5_666
Ga5 Au1 Cs4 74.79(6) 2_554 5_656
Ga5 Au1 Cs4 122.11(7) 8_665 5_656
Ga5 Au1 Cs4 119.43(6) 7_565 5_656
Ga5 Au1 Cs4 73.53(6) . 5_656
Au2 Au1 Cs4 65.12(3) . 5_656
Au2 Au1 Cs4 63.30(3) 2_554 5_656
Au2 Au1 Cs4 158.86(4) 2_564 5_656
Cs4 Au1 Cs4 132.17(2) 6_556 5_656
Cs4 Au1 Cs4 95.62(5) 5_666 5_656
Ga5 Au1 Cs4 73.01(6) 2_554 .
Ga5 Au1 Cs4 73.01(6) 8_665 .
Ga5 Au1 Cs4 126.63(6) 7_565 .
Ga5 Au1 Cs4 126.63(6) . .
Au2 Au1 Cs4 85.19(5) . .
Au2 Au1 Cs4 108.23(3) 2_554 .
Au2 Au1 Cs4 108.23(3) 2_564 .
Cs4 Au1 Cs4 147.58(4) 6_556 .
Cs4 Au1 Cs4 56.15(4) 5_666 .
Cs4 Au1 Cs4 56.15(4) 5_656 .
Ga5 Au2 Ga5 62.95(10) 8_666 2
Ga5 Au2 Ga5 153.55(7) 8_666 .
Ga5 Au2 Ga5 110.32(4) 2 .
Ga5 Au2 Ga5 110.32(4) 8_666 7_565
Ga5 Au2 Ga5 153.55(7) 2 7_565
Ga5 Au2 Ga5 63.31(10) . 7_565
Ga5 Au2 Au3 57.35(6) 8_666 .
Ga5 Au2 Au3 57.35(6) 2 .
Ga5 Au2 Au3 143.30(6) . .
Ga5 Au2 Au3 143.30(6) 7_565 .
Ga5 Au2 Au1 144.00(5) 8_666 .
Ga5 Au2 Au1 144.00(5) 2 .
Ga5 Au2 Au1 56.51(5) . .
Ga5 Au2 Au1 56.51(5) 7_565 .
Au3 Au2 Au1 110.79(5) . .
Ga5 Au2 Au1 114.74(6) 8_666 2
Ga5 Au2 Au1 56.26(5) 2 2
Ga5 Au2 Au1 54.14(5) . 2
Ga5 Au2 Au1 113.15(7) 7_565 2
Au3 Au2 Au1 102.81(3) . 2
Au1 Au2 Au1 100.80(3) . 2
Ga5 Au2 Au1 56.26(5) 8_666 2_565
Ga5 Au2 Au1 114.74(6) 2 2_565
Ga5 Au2 Au1 113.15(7) . 2_565
Ga5 Au2 Au1 54.14(5) 7_565 2_565
Au3 Au2 Au1 102.81(3) . 2_565
Au1 Au2 Au1 100.80(3) . 2_565
Au1 Au2 Au1 137.71(6) 2 2_565
Ga5 Au2 Cs4 76.63(6) 8_666 6_557
Ga5 Au2 Cs4 76.63(6) 2 6_557
Ga5 Au2 Cs4 76.92(6) . 6_557
Ga5 Au2 Cs4 76.92(6) 7_565 6_557
Au3 Au2 Cs4 125.03(5) . 6_557
Au1 Au2 Cs4 124.18(6) . 6_557
Au1 Au2 Cs4 68.88(3) 2 6_557
Au1 Au2 Cs4 68.88(3) 2_565 6_557
Ga5 Au2 Cs4 76.32(5) 8_666 5_666
Ga5 Au2 Cs4 123.65(7) 2 5_666
Ga5 Au2 Cs4 122.51(6) . 5_666
Ga5 Au2 Cs4 75.09(6) 7_565 5_666
Au3 Au2 Cs4 68.46(4) . 5_666
Au1 Au2 Cs4 67.99(3) . 5_666
Au1 Au2 Cs4 160.28(5) 2 5_666
Au1 Au2 Cs4 61.90(3) 2_565 5_666
Cs4 Au2 Cs4 130.78(3) 6_557 5_666
Ga5 Au2 Cs4 123.65(7) 8_666 5_656
Ga5 Au2 Cs4 76.32(5) 2 5_656
Ga5 Au2 Cs4 75.09(6) . 5_656
Ga5 Au2 Cs4 122.51(6) 7_565 5_656
Au3 Au2 Cs4 68.46(4) . 5_656
Au1 Au2 Cs4 67.99(3) . 5_656
Au1 Au2 Cs4 61.90(3) 2 5_656
Au1 Au2 Cs4 160.28(5) 2_565 5_656
Cs4 Au2 Cs4 130.78(3) 6_557 5_656
Cs4 Au2 Cs4 98.43(6) 5_666 5_656
Ga5 Au3 Ga5 65.80(10) 4_556 6_657
Ga5 Au3 Ga5 158.38(5) 4_556 2
Ga5 Au3 Ga5 111.79(6) 6_657 2
Ga5 Au3 Ga5 111.79(6) 4_556 8_666
Ga5 Au3 Ga5 158.38(5) 6_657 8_666
Ga5 Au3 Ga5 61.87(10) 2 8_666
Ga5 Au3 Au2 140.14(6) 4_556 .
Ga5 Au3 Au2 140.14(6) 6_657 .
Ga5 Au3 Au2 56.00(5) 2 .
Ga5 Au3 Au2 56.00(5) 8_666 .
Ga5 Au3 Au3 57.84(6) 4_556 5_667
Ga5 Au3 Au3 119.39(8) 6_657 5_667
Ga5 Au3 Au3 112.31(7) 2 5_667
Ga5 Au3 Au3 53.95(6) 8_666 5_667
Au2 Au3 Au3 99.13(5) . 5_667
Ga5 Au3 Au3 119.39(8) 4_556 5_657
Ga5 Au3 Au3 57.84(6) 6_657 5_657
Ga5 Au3 Au3 53.95(6) 2 5_657
Ga5 Au3 Au3 112.31(7) 8_666 5_657
Au2 Au3 Au3 99.13(5) . 5_657
Au3 Au3 Au3 140.66(8) 5_667 5_657
Ga5 Au3 Cs4 80.11(6) 4_556 1_556
Ga5 Au3 Cs4 80.11(6) 6_657 1_556
Ga5 Au3 Cs4 78.34(6) 2 1_556
Ga5 Au3 Cs4 78.34(6) 8_666 1_556
Au2 Au3 Cs4 125.69(5) . 1_556
Au3 Au3 Cs4 70.51(4) 5_667 1_556
Au3 Au3 Cs4 70.51(4) 5_657 1_556
Ga5 Au3 Cs4 123.04(6) 4_556 5_656
Ga5 Au3 Cs4 75.12(6) 6_657 5_656
Ga5 Au3 Cs4 74.19(5) 2 5_656
Ga5 Au3 Cs4 119.12(6) 8_666 5_656
Au2 Au3 Cs4 65.08(4) . 5_656
Au3 Au3 Cs4 156.69(6) 5_667 5_656
Au3 Au3 Cs4 61.84(3) 5_657 5_656
Cs4 Au3 Cs4 132.35(2) 1_556 5_656
Ga5 Au3 Cs4 75.12(6) 4_556 5_666
Ga5 Au3 Cs4 123.04(6) 6_657 5_666
Ga5 Au3 Cs4 119.12(6) 2 5_666
Ga5 Au3 Cs4 74.19(5) 8_666 5_666
Au2 Au3 Cs4 65.08(4) . 5_666
Au3 Au3 Cs4 61.84(3) 5_667 5_666
Au3 Au3 Cs4 156.69(6) 5_657 5_666
Cs4 Au3 Cs4 132.35(2) 1_556 5_666
Cs4 Au3 Cs4 95.17(5) 5_656 5_666
Ga5 Au3 Cs4 73.32(5) 4_556 .
Ga5 Au3 Cs4 73.32(5) 6_657 .
Ga5 Au3 Cs4 127.65(6) 2 .
Ga5 Au3 Cs4 127.65(6) 8_666 .
Au2 Au3 Cs4 86.09(4) . .
Au3 Au3 Cs4 107.88(4) 5_667 .
Au3 Au3 Cs4 107.88(4) 5_657 .
Cs4 Au3 Cs4 148.21(7) 1_556 .
Cs4 Au3 Cs4 56.34(4) 5_656 .
Cs4 Au3 Cs4 56.34(4) 5_666 .
Au1 Cs4 Au3 71.04(4) 6_656 1_554
Au1 Cs4 Au2 71.42(5) 6_656 6_657
Au3 Cs4 Au2 142.46(6) 1_554 6_657
Au1 Cs4 Au2 49.22(3) 6_656 5_666
Au3 Cs4 Au2 77.02(4) 1_554 5_666
Au2 Cs4 Au2 78.71(4) 6_657 5_666
Au1 Cs4 Au2 49.22(3) 6_656 5_656
Au3 Cs4 Au2 77.02(4) 1_554 5_656
Au2 Cs4 Au2 78.71(4) 6_657 5_656
Au2 Cs4 Au2 98.43(6) 5_666 5_656
Au1 Cs4 Cs4 129.24(5) 6_656 5_656
Au3 Cs4 Cs4 101.64(6) 1_554 5_656
Au2 Cs4 Cs4 101.85(6) 6_657 5_656
Au2 Cs4 Cs4 178.18(7) 5_666 5_656
Au2 Cs4 Cs4 80.02(3) 5_656 5_656
Au1 Cs4 Cs4 129.24(5) 6_656 5_666
Au3 Cs4 Cs4 101.64(6) 1_554 5_666
Au2 Cs4 Cs4 101.85(6) 6_657 5_666
Au2 Cs4 Cs4 80.02(3) 5_666 5_666
Au2 Cs4 Cs4 178.18(7) 5_656 5_666
Cs4 Cs4 Cs4 101.52(10) 5_656 5_666
Au1 Cs4 Au1 78.44(4) 6_656 5_666
Au3 Cs4 Au1 122.76(3) 1_554 5_666
Au2 Cs4 Au1 47.82(3) 6_657 5_666
Au2 Cs4 Au1 46.89(3) 5_666 5_666
Au2 Cs4 Au1 116.01(6) 5_656 5_666
Cs4 Cs4 Au1 134.67(7) 5_656 5_666
Cs4 Cs4 Au1 63.60(4) 5_666 5_666
Au1 Cs4 Au1 78.44(4) 6_656 5_656
Au3 Cs4 Au1 122.76(3) 1_554 5_656
Au2 Cs4 Au1 47.82(3) 6_657 5_656
Au2 Cs4 Au1 116.01(6) 5_666 5_656
Au2 Cs4 Au1 46.89(3) 5_656 5_656
Cs4 Cs4 Au1 63.60(4) 5_656 5_656
Cs4 Cs4 Au1 134.67(7) 5_666 5_656
Au1 Cs4 Au1 95.62(5) 5_666 5_656
Au1 Cs4 Au3 79.28(4) 6_656 5_656
Au3 Cs4 Au3 47.65(2) 1_554 5_656
Au2 Cs4 Au3 123.73(4) 6_657 5_656
Au2 Cs4 Au3 115.41(5) 5_666 5_656
Au2 Cs4 Au3 46.46(3) 5_656 5_656
Cs4 Cs4 Au3 62.83(4) 5_656 5_656
Cs4 Cs4 Au3 133.38(9) 5_666 5_656
Au1 Cs4 Au3 157.72(6) 5_666 5_656
Au1 Cs4 Au3 80.29(2) 5_656 5_656
Au1 Cs4 Au3 79.28(4) 6_656 5_666
Au3 Cs4 Au3 47.65(2) 1_554 5_666
Au2 Cs4 Au3 123.73(4) 6_657 5_666
Au2 Cs4 Au3 46.46(3) 5_666 5_666
Au2 Cs4 Au3 115.41(5) 5_656 5_666
Cs4 Cs4 Au3 133.38(9) 5_656 5_666
Cs4 Cs4 Au3 62.83(4) 5_666 5_666
Au1 Cs4 Au3 80.29(2) 5_666 5_666
Au1 Cs4 Au3 157.72(6) 5_656 5_666
Au3 Cs4 Au3 95.17(5) 5_656 5_666
Au1 Cs4 Au3 140.75(6) 6_656 .
Au3 Cs4 Au3 148.21(7) 1_554 .
Au2 Cs4 Au3 69.33(4) 6_657 .
Au2 Cs4 Au3 120.93(3) 5_666 .
Au2 Cs4 Au3 120.93(3) 5_656 .
Cs4 Cs4 Au3 60.83(5) 5_656 .
Cs4 Cs4 Au3 60.83(5) 5_666 .
Au1 Cs4 Au3 75.49(3) 5_666 .
Au1 Cs4 Au3 75.49(3) 5_656 .
Au3 Cs4 Au3 123.66(4) 5_656 .
Au3 Cs4 Au3 123.66(4) 5_666 .
Au3 Ga5 Au1 128.72(9) 6_557 2
Au3 Ga5 Au2 118.23(8) 6_557 2_554
Au1 Ga5 Au2 104.04(8) 2 2_554
Au3 Ga5 Au2 107.93(8) 6_557 .
Au1 Ga5 Au2 69.27(6) 2 .
Au2 Ga5 Au2 120.36(8) 2_554 .
Au3 Ga5 Au1 101.65(8) 6_557 .
Au1 Ga5 Au1 121.02(8) 2 .
Au2 Ga5 Au1 68.14(6) 2_554 .
Au2 Ga5 Au1 67.30(6) . .
Au3 Ga5 Au3 68.21(6) 6_557 2_554
Au1 Ga5 Au3 107.90(8) 2 2_554
Au2 Ga5 Au3 66.64(6) 2_554 2_554
Au2 Ga5 Au3 172.70(10) . 2_554
Au1 Ga5 Au3 119.12(8) . 2_554
Au3 Ga5 Ga5 122.90(5) 6_557 7
Au1 Ga5 Ga5 57.61(5) 2 7
Au2 Ga5 Ga5 58.53(5) 2_554 7
Au2 Ga5 Ga5 121.66(5) . 7
Au1 Ga5 Ga5 121.52(5) . 7
Au3 Ga5 Ga5 59.06(5) 2_554 7
Au3 Ga5 Ga5 57.10(5) 6_557 7_565
Au1 Ga5 Ga5 122.39(5) 2 7_565
Au2 Ga5 Ga5 121.47(5) 2_554 7_565
Au2 Ga5 Ga5 58.34(5) . 7_565
Au1 Ga5 Ga5 58.48(5) . 7_565
Au3 Ga5 Ga5 120.94(5) 2_554 7_565
Ga5 Ga5 Ga5 180.0 7 7_565
Au3 Ga5 Cs4 68.21(6) 6_557 6_557
Au1 Ga5 Cs4 66.18(5) 2 6_557
Au2 Ga5 Cs4 169.02(8) 2_554 6_557
Au2 Ga5 Cs4 62.17(6) . 6_557
Au1 Ga5 Cs4 120.63(7) . 6_557
Au3 Ga5 Cs4 110.55(7) 2_554 6_557
Ga5 Ga5 Cs4 110.66(3) 7 6_557
Ga5 Ga5 Cs4 69.34(3) 7_565 6_557
Au3 Ga5 Cs4 66.22(5) 6_557 2
Au1 Ga5 Cs4 68.59(6) 2 2
Au2 Ga5 Cs4 119.04(7) 2_554 2
Au2 Ga5 Cs4 112.79(7) . 2
Au1 Ga5 Cs4 167.60(8) . 2
Au3 Ga5 Cs4 60.14(5) 2_554 2
Ga5 Ga5 Cs4 69.64(3) 7 2
Ga5 Ga5 Cs4 110.36(3) 7_565 2
Cs4 Ga5 Cs4 53.79(4) 6_557 2
Au3 Ga5 Cs4 166.86(8) 6_557 5_656
Au1 Ga5 Cs4 60.11(5) 2 5_656
Au2 Ga5 Cs4 62.51(5) 2_554 5_656
Au2 Ga5 Cs4 64.19(5) . 5_656
Au1 Ga5 Cs4 65.93(6) . 5_656
Au3 Ga5 Cs4 120.78(7) 2_554 5_656
Ga5 Ga5 Cs4 69.44(3) 7 5_656
Ga5 Ga5 Cs4 110.56(3) 7_565 5_656
Cs4 Ga5 Cs4 113.49(6) 6_557 5_656
Cs4 Ga5 Cs4 125.92(6) 2 5_656
Au3 Ga5 Cs4 60.46(5) 6_557 6_556
Au1 Ga5 Cs4 167.13(8) 2 6_556
Au2 Ga5 Cs4 63.46(5) 2_554 6_556
Au2 Ga5 Cs4 118.79(7) . 6_556
Au1 Ga5 Cs4 58.98(5) . 6_556
Au3 Ga5 Cs4 65.31(5) 2_554 6_556
Ga5 Ga5 Cs4 110.50(3) 7 6_556
Ga5 Ga5 Cs4 69.50(3) 7_565 6_556
Cs4 Ga5 Cs4 125.93(7) 6_557 6_556
Cs4 Ga5 Cs4 113.66(6) 2 6_556
Cs4 Ga5 Cs4 112.83(6) 5_656 6_556

loop_
_geom_bond_atom_site_label_1
_geom_bond_atom_site_label_2
_geom_bond_distance
_geom_bond_site_symmetry_2
Au1 Ga5 2.608(2) 2_554
Au1 Ga5 2.608(2) 8_665
Au1 Ga5 2.697(2) 7_565
Au1 Ga5 2.697(2) .
Au1 Au2 2.9831(16) .
Au1 Au2 3.0097(8) 2_554
Au1 Au2 3.0097(8) 2_564
Au1 Cs4 3.506(2) 6_556
Au1 Cs4 3.7886(15) 5_666
Au1 Cs4 3.7886(15) 5_656
Au1 Cs4 3.909(3) .
Au2 Ga5 2.676(2) 8_666
Au2 Ga5 2.676(2) 2
Au2 Ga5 2.686(2) .
Au2 Ga5 2.686(2) 7_565
Au2 Au3 2.9630(18) .
Au2 Au1 3.0097(8) 2
Au2 Au1 3.0097(8) 2_565
Au2 Cs4 3.628(2) 6_557
Au2 Cs4 3.7072(16) 5_666
Au2 Cs4 3.7072(16) 5_656
Au3 Ga5 2.595(3) 4_556
Au3 Ga5 2.595(2) 6_657
Au3 Ga5 2.718(2) 2
Au3 Ga5 2.718(2) 8_666
Au3 Au3 2.9809(9) 5_667
Au3 Au3 2.9809(9) 5_657
Au3 Cs4 3.556(2) 1_556
Au3 Cs4 3.8022(15) 5_656
Au3 Cs4 3.8022(15) 5_666
Au3 Cs4 3.874(2) .
Cs4 Au1 3.506(2) 6_656
Cs4 Au3 3.556(2) 1_554
Cs4 Au2 3.628(2) 6_657
Cs4 Au2 3.7072(16) 5_666
Cs4 Au2 3.7072(16) 5_656
Cs4 Cs4 3.624(2) 5_656
Cs4 Cs4 3.624(2) 5_666
Cs4 Au1 3.7886(15) 5_666
Cs4 Au1 3.7886(15) 5_656
Cs4 Au3 3.8022(15) 5_656
Cs4 Au3 3.8022(15) 5_666
Ga5 Au3 2.595(2) 6_557
Ga5 Au1 2.608(2) 2
Ga5 Au2 2.676(2) 2_554
Ga5 Au3 2.718(2) 2_554
Ga5 Ga5 2.794(4) 7
Ga5 Ga5 2.820(4) 7_565
Ga5 Cs4 3.996(3) 6_557
Ga5 Cs4 4.016(3) 2
Ga5 Cs4 3.979(3) 5_656
Ga5 Cs4 4.026(3) 6_556
